data_4329753
loop_
_publ_author_name
'Javier Cepeda'
'Rolindes Balda'
'Garikoitz Beobide'
'Oscar Castillo'
'Joaqu\'in Fern\'andez'
'Antonio Luque'
'Sonia P\'erez-Y\'a\~nez'
'Pascual Rom\'an'

_publ_contact_author
;
Oscar Castillo. Departamento de Quimica Inorganica. 
Facultad de Ciencia y Tecnologia
Universidad del Pais Vasco,  Apdo. 644, 
E-48080 Bilbao, Spain
;
_publ_contact_author_email oscar.castillo@ehu.es
_publ_contact_author_fax '+34-946 013 500'
_publ_contact_author_phone '+34-946 015 991'
_publ_section_title
;
 Synthetic Control to Achieve Lanthanide(III)/Pyrimidine-4,6-dicarboxylate
 Compounds by Preventing Oxalate Formation: Structural, Magnetic, and
 Luminescent Properties
;
_journal_name_full 'Inorganic Chemistry'
_journal_page_first 7875
_journal_page_last 7888
_journal_paper_doi 10.1021/ic3009392
_journal_volume 51
_journal_year 2012
_chemical_compound_source 'synthesis as described'
_chemical_formula_moiety 'C18 H10 La2 N6 O14, H2 O'
_chemical_formula_structural 'C18 H10 La2 N6 O14, H2 O'
_chemical_formula_sum 'C18 H12 La2 N6 O15'
_chemical_formula_weight 830.1
_chemical_name_systematic
;
poly-{[(mu-pyrimidine-4,6-dicarboxylato)-k2N,O:k2N',O'-bis-
(mu4-pyrimidine-4,6-dicarboxylato)-k2N,O:k2N',O':kO'':kO''')-
diacuadilanthanum(III)]hydrate}
;
_space_group_IT_number 7
_symmetry_cell_setting monoclinic
_symmetry_Int_Tables_number 7
_symmetry_space_group_name_Hall 'P -2yc'
_symmetry_space_group_name_H-M 'P 1 c 1'
_atom_sites_solution_hydrogens geom
_atom_sites_solution_primary direct
_atom_sites_solution_secondary difmap
_audit_creation_method SHELXL97
_cell_angle_alpha 90.00
_cell_angle_beta 106.632(2)
_cell_angle_gamma 90.00
_cell_formula_units_Z 2
_cell_length_a 9.3759(2)
_cell_length_b 10.4558(2)
_cell_length_c 12.5447(2)
_cell_measurement_reflns_used 7532
_cell_measurement_temperature 100(2)
_cell_measurement_theta_max 26.34
_cell_measurement_theta_min 1.95
_cell_volume 1178.34(4)
_computing_cell_refinement
;
CrysAlisPro, Agilent Technologies,
Version 1.171.35.15 (release 03-08-2011 CrysAlis171 .NET)
(compiled Aug  3 2011,13:03:54)
;
_computing_data_collection
;
CrysAlisPro, Agilent Technologies,
Version 1.171.35.15 (release 03-08-2011 CrysAlis171 .NET)
(compiled Aug  3 2011,13:03:54)
;
_computing_data_reduction
;
CrysAlisPro, Agilent Technologies,
Version 1.171.35.15 (release 03-08-2011 CrysAlis171 .NET)
(compiled Aug  3 2011,13:03:54)
;
_computing_molecular_graphics 'DIAMOND 3 (K. & Putz, 2005))'
_computing_publication_material 'Jana 2006 (Petricek et al., 2006)'
_computing_structure_refinement 'Jana 2006 (Petricek et al., 2006)'
_computing_structure_solution 'Sir92 (Altomare et al., 1993)'
_diffrn_ambient_temperature 100(2)
_diffrn_measured_fraction_theta_full 0.99
_diffrn_measured_fraction_theta_max 0.99
_diffrn_measurement_device_type 'SuperNova, Single source at offset), Eos'
_diffrn_measurement_method \w
_diffrn_radiation_monochromator mirror
_diffrn_radiation_source 'SuperNova (Mo) x-ray Source'
_diffrn_radiation_type 'Mo K\a'
_diffrn_radiation_wavelength 0.71073
_diffrn_reflns_av_R_equivalents 0.0264
_diffrn_reflns_av_sigmaI/netI 0.053
_diffrn_reflns_limit_h_max 11
_diffrn_reflns_limit_h_min -11
_diffrn_reflns_limit_k_max 12
_diffrn_reflns_limit_k_min -13
_diffrn_reflns_limit_l_max 15
_diffrn_reflns_limit_l_min -15
_diffrn_reflns_number 7532
_diffrn_reflns_theta_full 26.34
_diffrn_reflns_theta_max 26.34
_diffrn_reflns_theta_min 1.95
_diffrn_standards_decay_% 0
_diffrn_standards_interval_count 0
_diffrn_standards_interval_time 0
_diffrn_standards_number 0
_exptl_absorpt_coefficient_mu 3.669
_exptl_absorpt_correction_T_max 0.804
_exptl_absorpt_correction_T_min 0.715
_exptl_absorpt_correction_type numerical
_exptl_absorpt_process_details
;
CrysAlisPro, Agilent Technologies,
Version 1.171.34.49 (release 20-01-2011 CrysAlis171 .NET)
(compiled Jan 20 2011,15:58:25)
Analytical numeric absorption correction using a multifaceted crystal
model based on expressions derived by R.C. Clark & J.S. Reid.
(Clark, R. C. & Reid, J. S. (1995). Acta Cryst. A51, 887-897)
;
_exptl_crystal_colour colourless
_exptl_crystal_density_diffrn 2.339
_exptl_crystal_density_meas 2.34(1)
_exptl_crystal_density_method flotation
_exptl_crystal_description block
_exptl_crystal_F_000 792
_exptl_crystal_size_max 0.11
_exptl_crystal_size_mid 0.08
_exptl_crystal_size_min 0.06
_refine_diff_density_max 0.48
_refine_diff_density_min -0.42
_refine_ls_abs_structure_details '  2214 of Friedel pairs used in the refinement'
_refine_ls_abs_structure_Flack -0.008(16)
_refine_ls_extinction_method none
_refine_ls_goodness_of_fit_ref 0.97
_refine_ls_hydrogen_treatment constr
_refine_ls_matrix_type full
_refine_ls_number_constraints 94
_refine_ls_number_parameters 176
_refine_ls_number_reflns 4623
_refine_ls_number_restraints 0
_refine_ls_restrained_S_all 0.96
_refine_ls_R_factor_all 0.0353
_refine_ls_R_factor_gt 0.0268
_refine_ls_shift/su_max 0.0097
_refine_ls_shift/su_mean 0.0013
_refine_ls_structure_factor_coef Fsqd
_refine_ls_weighting_details w=1/(\s^2^(I)+0.0004I^2^)
_refine_ls_weighting_scheme sigma
_refine_ls_wR_factor_gt 0.0534
_refine_ls_wR_factor_ref 0.0589
_reflns_number_gt 3925
_reflns_number_total 4623
_reflns_threshold_expression I>3\s(I)
_cod_data_source_file ic3009392_si_002_6.cif
_cod_data_source_block 2-La
_cod_original_sg_symbol_H-M 'P c'
_cod_database_code 4329753

loop_
_symmetry_equiv_pos_as_xyz
'x, y, z'
'x, -y, z+1/2'

loop_
_atom_site_label
_atom_site_type_symbol
_atom_site_fract_x
_atom_site_fract_y
_atom_site_fract_z
_atom_site_adp_type
_atom_site_U_iso_or_equiv
_atom_site_symmetry_multiplicity
_atom_site_occupancy
_atom_site_calc_flag
La1 La -0.110895 0.87180(3) 0.328073 Uani 0.00472(9) 2 1 d
La2 La 0.38425(6) 0.57583(3) 0.82639(5) Uani 0.00508(9) 2 1 d
N11a N 0.0429(4) 1.0916(3) 0.4148(3) Uani 0.0077(10) 2 1 d
C12a C 0.1157(6) 1.1728(6) 0.3649(5) Uani 0.0094(11) 2 1 d
H12a H 0.102449 1.160804 0.286832 Uiso 0.0113 2 1 d
N13a N 0.2048(6) 1.2685(5) 0.4147(5) Uani 0.0077(9) 2 1 d
C14a C 0.2215(7) 1.2849(6) 0.5239(5) Uani 0.0076(11) 2 1 d
C15a C 0.1479(7) 1.2088(6) 0.5816(5) Uani 0.0091(11) 2 1 d
H15a H 0.158341 1.222466 0.659118 Uiso 0.0109 2 1 d
C16a C 0.0588(6) 1.1125(6) 0.5226(5) Uani 0.0083(11) 2 1 d
C17a C -0.0272(7) 1.0234(6) 0.5780(5) Uani 0.0086(11) 2 1 d
C18a C 0.3290(8) 1.3881(6) 0.5832(5) Uani 0.0083(11) 2 1 d
N11b N -0.0402(4) 0.6960(3) 0.4979(3) Uani 0.0077(11) 2 1 d
C12b C 0.0905(7) 0.6836(5) 0.5780(5) Uani 0.0094(13) 2 1 d
H12b H 0.17063 0.738375 0.573268 Uiso 0.0113 2 1 d
N13b N 0.1181(7) 0.6019(5) 0.6635(5) Uani 0.0077(11) 2 1 d
C14b C 0.0046(7) 0.5265(5) 0.6697(5) Uani 0.0076(13) 2 1 d
C15b C -0.1348(7) 0.5348(5) 0.5932(5) Uani 0.0091(13) 2 1 d
H15b H -0.216073 0.482228 0.599221 Uiso 0.0109 2 1 d
C16b C -0.1517(7) 0.6221(5) 0.5079(5) Uani 0.0083(13) 2 1 d
C17b C -0.3004(7) 0.6390(5) 0.4194(5) Uani 0.0086(13) 2 1 d
C18b C 0.0364(8) 0.4279(6) 0.7624(5) Uani 0.0083(13) 2 1 d
N11c N 0.5358(4) 0.7747(3) 0.9558(3) Uani 0.0077(11) 2 1 d
C12c C 0.6280(6) 0.7682(5) 1.0603(5) Uani 0.0094(13) 2 1 d
H12c H 0.662797 0.684909 1.088188 Uiso 0.0113 2 1 d
N13c N 0.6751(6) 0.8674(5) 1.1285(5) Uani 0.0077(11) 2 1 d
C14c C 0.6265(6) 0.9837(6) 1.0882(5) Uani 0.0076(12) 2 1 d
C15c C 0.5351(7) 1.0003(6) 0.9808(5) Uani 0.0091(13) 2 1 d
H15c H 0.502856 1.083798 0.95186 Uiso 0.0109 2 1 d
C16c C 0.4925(6) 0.8917(5) 0.9172(5) Uani 0.0083(13) 2 1 d
C17c C 0.3922(7) 0.8992(6) 0.7980(6) Uani 0.0086(13) 2 1 d
C18c C 0.6717(7) 1.0967(6) 1.1666(6) Uani 0.0083(13) 2 1 d
O171 O -0.1141(4) 0.9474(4) 0.5143(3) Uani 0.0097(6) 2 1 d
O172 O -0.0177(5) 1.0462(4) 0.6778(3) Uani 0.0102(6) 2 1 d
O181 O 0.3940(4) 1.4531(4) 0.5274(3) Uani 0.0097(6) 2 1 d
O182 O 0.3387(4) 1.4024(4) 0.6838(3) Uani 0.0102(6) 2 1 d
O271 O -0.3115(4) 0.7317(4) 0.3537(3) Uani 0.0097(6) 2 1 d
O272 O -0.4014(5) 0.5607(4) 0.4212(3) Uani 0.0102(6) 2 1 d
O281 O 0.1618(4) 0.4332(4) 0.8341(3) Uani 0.0097(6) 2 1 d
O282 O -0.0591(4) 0.3420(4) 0.7536(3) Uani 0.0102(6) 2 1 d
O371 O 0.3660(4) 0.7924(4) 0.7466(3) Uani 0.0097(6) 2 1 d
O372 O 0.3300(4) 1.0031(4) 0.7661(3) Uani 0.0102(6) 2 1 d
O381 O 0.7324(5) 1.0678(4) 1.2687(3) Uani 0.0097(6) 2 1 d
O382 O 0.6466(4) 1.2047(4) 1.1258(3) Uani 0.0102(6) 2 1 d
O1w O 0.1775(4) 0.8367(4) 0.3845(3) Uani 0.0104(14) 2 1 d
O2w O 0.5674(5) 0.5894(4) 0.7103(3) Uani 0.0110(14) 2 1 d
O3w O 0.8424(6) 0.6785(5) 0.8802(4) Uani 0.036(2) 2 1 d
H11w H 0.186074 0.756125 0.368876 Uiso 0.0155 2 1 d
H12w H 0.218158 0.875827 0.340413 Uiso 0.0155 2 1 d
H21w H 0.51761 0.549897 0.652267 Uiso 0.0164 2 1 d
H22w H 0.593065 0.658982 0.684974 Uiso 0.0164 2 1 d
H31w H 0.815409 0.75614 0.856695 Uiso 0.0536 2 1 d
H32w H 0.767159 0.634769 0.838965 Uiso 0.0536 2 1 d

loop_
_atom_site_aniso_label
_atom_site_aniso_type_symbol
_atom_site_aniso_U_11
_atom_site_aniso_U_22
_atom_site_aniso_U_33
_atom_site_aniso_U_12
_atom_site_aniso_U_13
_atom_site_aniso_U_23
La1 La 0.00655(14) 0.00393(15) 0.00376(13) -0.0004(2) 0.00159(10) -0.0007(3)
La2 La 0.00592(14) 0.00497(16) 0.00415(13) 0.0010(2) 0.00111(10) -0.0001(3)
N11a N 0.0097(15) 0.0057(15) 0.0075(16) -0.0002(11) 0.0023(12) 0.0000(12)
C12a C 0.0130(18) 0.0091(18) 0.0086(17) -0.0013(14) 0.0069(14) 0.0016(15)
N13a N 0.0083(14) 0.0059(15) 0.0073(15) -0.0024(11) -0.0003(12) -0.0030(12)
C14a C 0.0077(17) 0.0056(17) 0.0092(18) -0.0002(13) 0.0022(14) -0.0002(14)
C15a C 0.0107(18) 0.0124(19) 0.0052(17) 0.0037(14) 0.0037(14) 0.0010(14)
C16a C 0.0062(17) 0.0089(18) 0.0089(18) 0.0031(14) 0.0008(14) 0.0012(14)
C17a C 0.0117(18) 0.0054(17) 0.0100(18) 0.0016(15) 0.0050(14) 0.0023(14)
C18a C 0.0078(17) 0.0086(18) 0.0066(18) 0.0042(14) -0.0009(14) 0.0022(14)
N11b N 0.008(2) 0.0087(13) 0.0056(15) -0.0011(11) 0.0018(14) -0.0001(10)
C12b C 0.004(3) 0.0141(15) 0.0086(18) -0.0013(13) -0.0002(18) -0.0002(13)
N13b N 0.011(2) 0.0063(12) 0.0060(15) -0.0005(11) 0.0032(14) 0.0032(10)
C14b C 0.009(3) 0.0081(14) 0.0057(17) 0.0007(13) 0.0020(17) 0.0002(12)
C15b C 0.006(3) 0.0095(15) 0.0129(19) -0.0029(13) 0.0047(17) -0.0033(13)
C16b C 0.010(3) 0.0060(14) 0.0094(18) 0.0006(13) 0.0039(17) -0.0026(12)
C17b C 0.008(3) 0.0123(15) 0.0054(17) -0.0009(13) 0.0010(17) -0.0026(13)
C18b C 0.011(3) 0.0049(15) 0.0092(18) -0.0020(13) 0.0040(17) -0.0041(12)
N11c N 0.0064(15) 0.0071(16) 0.009(2) -0.0008(11) 0.0009(13) -0.0003(13)
C12c C 0.0094(18) 0.0102(18) 0.006(2) 0.0002(13) -0.0013(16) 0.0031(15)
N13c N 0.0090(15) 0.0041(15) 0.010(2) -0.0015(10) 0.0023(13) -0.0034(13)
C14c C 0.0067(17) 0.0081(18) 0.008(2) -0.0015(12) 0.0019(15) -0.0012(15)
C15c C 0.0090(18) 0.0081(18) 0.011(2) 0.0028(13) 0.0042(16) 0.0051(15)
C16c C 0.0064(18) 0.0100(18) 0.010(2) 0.0008(13) 0.0049(16) 0.0001(15)
C17c C 0.0049(17) 0.0110(18) 0.009(2) -0.0013(12) 0.0001(16) 0.0017(16)
C18c C 0.0045(18) 0.0089(18) 0.013(2) 0.0022(13) 0.0046(16) 0.0005(15)
O171 O 0.0126(9) 0.0090(10) 0.0083(8) -0.0025(8) 0.0044(7) -0.0022(7)
O172 O 0.0131(9) 0.0094(9) 0.0080(8) -0.0008(7) 0.0029(7) -0.0011(7)
O181 O 0.0126(9) 0.0090(10) 0.0083(8) -0.0025(8) 0.0044(7) -0.0022(7)
O182 O 0.0131(9) 0.0094(9) 0.0080(8) -0.0008(7) 0.0029(7) -0.0011(7)
O271 O 0.0126(9) 0.0090(10) 0.0083(8) -0.0025(8) 0.0044(7) -0.0022(7)
O272 O 0.0131(9) 0.0094(9) 0.0080(8) -0.0008(7) 0.0029(7) -0.0011(7)
O281 O 0.0126(9) 0.0090(10) 0.0083(8) -0.0025(8) 0.0044(7) -0.0022(7)
O282 O 0.0131(9) 0.0094(9) 0.0080(8) -0.0008(7) 0.0029(7) -0.0011(7)
O371 O 0.0126(9) 0.0090(10) 0.0083(8) -0.0025(8) 0.0044(7) -0.0022(7)
O372 O 0.0131(9) 0.0094(9) 0.0080(8) -0.0008(7) 0.0029(7) -0.0011(7)
O381 O 0.0126(9) 0.0090(10) 0.0083(8) -0.0025(8) 0.0044(7) -0.0022(7)
O382 O 0.0131(9) 0.0094(9) 0.0080(8) -0.0008(7) 0.0029(7) -0.0011(7)
O1w O 0.011(2) 0.010(2) 0.010(2) -0.0006(18) 0.0044(17) 0.0009(18)
O2w O 0.014(2) 0.009(2) 0.011(2) -0.0061(18) 0.0050(18) 0.0000(18)
O3w O 0.021(3) 0.027(3) 0.049(3) -0.004(3) -0.005(2) 0.018(3)

loop_
_atom_type_symbol
_atom_type_scat_dispersion_real
_atom_type_scat_dispersion_imag
_atom_type_scat_source
_atom_type_scat_Cromer_Mann_a1
_atom_type_scat_Cromer_Mann_b1
_atom_type_scat_Cromer_Mann_a2
_atom_type_scat_Cromer_Mann_b2
_atom_type_scat_Cromer_Mann_a3
_atom_type_scat_Cromer_Mann_b3
_atom_type_scat_Cromer_Mann_a4
_atom_type_scat_Cromer_Mann_b4
_atom_type_scat_Cromer_Mann_c
C 0.0033 0.0016 'International Tables Vol C tables 4.2.6.8 and 6.1.1.4' 2.31 20.843901 1.02 10.2075 1.5886 0.5687 0.865 51.651199 0.2156
H 0.0000 0.0000 'International Tables Vol C tables 4.2.6.8 and 6.1.1.4' 0.493002 10.5109 0.322912 26.1257 0.140191 3.14236 0.04081 57.799702 0.003038
N 0.0061 0.0033 'International Tables Vol C tables 4.2.6.8 and 6.1.1.4' 12.2126 0.0057 3.1322 9.8933 2.0125 28.997499 1.1663 0.5826 -11.529
O 0.0106 0.0060 'International Tables Vol C tables 4.2.6.8 and 6.1.1.4' 3.0485 13.2771 2.2868 5.7011 1.5463 0.3239 0.867 32.908901 0.2508
La -0.2871 2.4523 'International Tables Vol C tables 4.2.6.8 and 6.1.1.4' 20.577999 2.94817 19.599001 0.244475 11.3727 18.7726 3.28719 133.123993 2.14678

loop_
_geom_angle_atom_site_label_1
_geom_angle_atom_site_label_2
_geom_angle_atom_site_label_3
_geom_angle_site_symmetry_1
_geom_angle_site_symmetry_3
_geom_angle
O171 La1 O172 . 2_574 135.92(13)
O171 La1 O271 . . 81.46(13)
O171 La1 O282 . 2_564 133.51(13)
O171 La1 O381 . 1_454 81.65(13)
O171 La1 N11b . . 63.08(12)
O171 La1 N13c . 1_454 131.92(16)
O172 La1 O271 2_574 . 139.35(12)
O172 La1 O282 2_574 2_564 82.88(14)
O172 La1 O381 2_574 1_454 78.05(15)
O172 La1 N11b 2_574 . 140.45(13)
O172 La1 N13c 2_574 1_454 68.26(16)
O271 La1 O282 . 2_564 75.99(14)
O271 La1 O381 . 1_454 96.88(14)
O271 La1 N11b . . 61.81(11)
O271 La1 N13c . 1_454 73.88(15)
O282 La1 O381 2_564 1_454 140.59(12)
O282 La1 N11b 2_564 . 70.44(12)
O282 La1 N13c 2_564 1_454 79.28(14)
O381 La1 N11b 1_454 . 140.19(14)
O381 La1 N13c 1_454 1_454 61.69(15)
N11b La1 N13c . 1_454 130.72(14)
O181 La2 O182 2_575 1_545 125.49(13)
O181 La2 O272 2_575 2_665 69.95(14)
O181 La2 O371 2_575 . 119.77(13)
O181 La2 O2w 2_575 . 137.81(12)
O181 La2 N13b 2_575 . 121.46(17)
O182 La2 O272 1_545 2_665 82.78(12)
O182 La2 O371 1_545 . 113.52(13)
O182 La2 O2w 1_545 . 68.70(14)
O182 La2 N13b 1_545 . 66.84(15)
O272 La2 O371 2_665 . 132.73(14)
O272 La2 O2w 2_665 . 73.74(14)
O272 La2 N13b 2_665 . 148.65(14)
O371 La2 O2w . . 72.37(14)
O371 La2 N13b . . 70.36(14)
O2w La2 N13b . . 100.72(16)
La1 O171 C17a . . 128.7(4)
La1 O172 C17a 2_575 . 153.8(4)
La2 O181 C18a 2_574 . 127.7(4)
La2 O182 C18a 1_565 . 139.4(4)
La1 O271 C17b . . 128.1(4)
La2 O272 C17b 2_464 . 151.6(4)
La1 O282 C18b 2_565 . 144.3(4)
La2 O371 C17c . . 128.2(4)
H11w O1w H12w . . 103.2(5)
La2 O2w H21w . . 99.6(3)
La2 O2w H22w . . 124.5(4)
H21w O2w H22w . . 103.8(4)
H31w O3w H32w . . 100.3(5)
La1 O381 C18c 1_656 . 123.0(4)
C12a N11a C16a . . 116.2(4)
N11a C12a N13a . . 125.8(5)
N11a C12a H12a . . 117.0982
N13a C12a H12a . . 117.0981
C12a N13a C14a . . 116.5(6)
N13a C14a C15a . . 121.9(5)
N13a C14a C18a . . 117.2(6)
C15a C14a C18a . . 120.9(5)
C14a C15a C16a . . 117.1(6)
C14a C15a H15a . . 121.4707
C16a C15a H15a . . 121.4703
N11a C16a C15a . . 122.5(6)
N11a C16a C17a . . 116.2(5)
C15a C16a C17a . . 121.3(5)
O171 C17a O172 . . 127.4(6)
O171 C17a C16a . . 115.5(5)
O172 C17a C16a . . 116.3(5)
O181 C18a O182 . . 126.5(6)
O181 C18a C14a . . 118.2(6)
O182 C18a C14a . . 115.2(6)
La1 N11b C12b . . 127.5(3)
La1 N11b C16b . . 116.0(3)
C12b N11b C16b . . 116.2(4)
N11b C12b N13b . . 125.8(6)
N11b C12b H12b . . 117.0982
N13b C12b H12b . . 117.0981
La2 N13b C12b . . 125.9(4)
La2 N13b C14b . . 117.6(4)
C12b N13b C14b . . 116.5(5)
N13b C14b C15b . . 121.9(5)
N13b C14b C18b . . 117.2(5)
C15b C14b C18b . . 120.9(6)
C14b C15b C16b . . 117.1(6)
C14b C15b H15b . . 121.4707
C16b C15b H15b . . 121.4703
N11b C16b C15b . . 122.5(5)
N11b C16b C17b . . 116.2(5)
C15b C16b C17b . . 121.3(6)
O271 C17b O272 . . 126.3(5)
O271 C17b C16b . . 117.1(5)
O272 C17b C16b . . 116.6(5)
O281 C18b O282 . . 126.4(6)
O281 C18b C14b . . 117.1(6)
O282 C18b C14b . . 116.2(5)
C12c N11c C16c . . 116.2(4)
N11c C12c N13c . . 125.8(5)
N11c C12c H12c . . 117.0982
N13c C12c H12c . . 117.0981
La1 N13c C12c 1_656 . 128.5(4)
La1 N13c C14c 1_656 . 114.3(4)
C12c N13c C14c . . 116.5(5)
N13c C14c C15c . . 121.9(5)
N13c C14c C18c . . 117.2(5)
C15c C14c C18c . . 120.9(5)
C14c C15c C16c . . 117.1(5)
C14c C15c H15c . . 121.4707
C16c C15c H15c . . 121.4702
N11c C16c C15c . . 122.5(5)
N11c C16c C17c . . 116.2(5)
C15c C16c C17c . . 121.3(5)
O371 C17c O372 . . 126.6(5)
O371 C17c C16c . . 115.2(5)
O372 C17c C16c . . 117.5(5)
O382 C18c O381 . . 127.5(6)
O382 C18c C14c . . 117.3(6)
O381 C18c C14c . . 115.3(5)

loop_
_geom_bond_atom_site_label_1
_geom_bond_atom_site_label_2
_geom_bond_site_symmetry_2
_geom_bond_distance
La1 O171 . 2.475(4)
La1 O172 2_574 2.448(4)
La1 O271 . 2.477(4)
La1 O282 2_564 2.523(4)
La1 O381 1_454 2.507(4)
La1 N11b . 2.747(3)
La1 N13c 1_454 2.724(5)
La2 O181 2_575 2.515(4)
La2 O182 1_545 2.496(4)
La2 O272 2_665 2.474(4)
La2 O371 . 2.462(4)
La2 O2w . 2.553(5)
La2 N13b . 2.749(5)
O171 C17a . 1.249(7)
O172 C17a . 1.253(7)
O181 C18a . 1.252(9)
O182 C18a . 1.248(8)
O271 C17b . 1.257(7)
O272 C17b . 1.258(8)
O281 C18b . 1.261(7)
O282 C18b . 1.250(8)
O371 C17c . 1.277(7)
O372 C17c . 1.244(7)
O382 C18c . 1.235(8)
O1w H11w . 0.874(4)
O1w H12w . 0.859(4)
O2w H21w . 0.851(4)
O2w H22w . 0.856(4)
O3w H31w . 0.876(5)
O3w H32w . 0.875(5)
O381 C18c . 1.279(8)
N11a C12a . 1.350(7)
N11a C16a . 1.335(7)
C12a N13a . 1.337(8)
C12a H12a . 0.96
N13a C14a . 1.345(8)
C14a C15a . 1.385(10)
C14a C18a . 1.518(9)
C15a C16a . 1.380(8)
C15a H15a . 0.96
C16a C17a . 1.524(9)
N11b C12b . 1.350(6)
N11b C16b . 1.335(7)
C12b N13b . 1.337(8)
C12b H12b . 0.96
N13b C14b . 1.345(9)
C14b C15b . 1.385(8)
C14b C18b . 1.518(9)
C15b C16b . 1.380(8)
C15b H15b . 0.96
C16b C17b . 1.524(8)
N11c C12c . 1.350(6)
N11c C16c . 1.335(6)
C12c N13c . 1.337(8)
C12c H12c . 0.96
N13c C14c . 1.345(8)
C14c C15c . 1.385(8)
C14c C18c . 1.518(9)
C15c C16c . 1.380(8)
C15c H15c . 0.96
C16c C17c . 1.524(8)

loop_
_geom_hbond_atom_site_label_D
_geom_hbond_atom_site_label_H
_geom_hbond_atom_site_label_A
_geom_hbond_site_symmetry_A
_geom_hbond_distance_DH
_geom_hbond_distance_HA
_geom_hbond_distance_DA
_geom_hbond_angle_DHA
O1w H11w O281 2_564 0.874(4) 2.026(4) 2.887(6) 168.1(3)
O1w H12w O372 2_574 0.859(4) 2.032(4) 2.875(6) 166.8(3)
O2w H21w O181 1_545 0.851(4) 1.945(4) 2.793(5) 175.1(3)
O2w H21w O182 1_545 0.851(4) 2.393(4) 2.850(6) 114.2(3)
O2w H21w C18a 1_545 0.851(4) 2.421(7) 3.150(7) 144.2(4)
O2w H22w O382 2_574 0.856(4) 1.746(4) 2.601(6) 176.3(3)
O3w H31w O381 2_574 0.876(5) 2.173(4) 3.039(7) 169.5(3)
O3w H32w O2w . 0.875(5) 2.147(4) 2.985(6) 160.5(3)
C15a H15a O182 . 0.96 2.49 2.762(7) 96.15
C12b H12b O371 . 0.96 2.47 3.051(6) 118.49

loop_
_jana_cell_twin_matrix_id
_jana_cell_twin_volume_fraction
_jana_cell_twin_matrix_1_1
_jana_cell_twin_matrix_1_2
_jana_cell_twin_matrix_1_3
_jana_cell_twin_matrix_2_1
_jana_cell_twin_matrix_2_2
_jana_cell_twin_matrix_2_3
_jana_cell_twin_matrix_3_1
_jana_cell_twin_matrix_3_2
_jana_cell_twin_matrix_3_3
1 1.008(16) 1 0 0 0 1 0 0 0 1
2 -0.008(16) -1 0 0 0 -1 0 0 0 -1
